data_4068871
loop_
_publ_author_name
'Despagnet-Ayoub, Emmanuelle'
'Schigand, Sophie'
'Vendier, Laure'
'Etienne, Michel'

_publ_section_title
;
 Amine&#x2212;Phenolate Ligands in Niobium Chemistry: \p-Interactions
 Probed by an Ancillary Alkyne Ligand
;
_journal_issue 7
_journal_name_full Organometallics
_journal_page_first 2188
_journal_paper_doi 10.1021/om801139m
_journal_volume 28
_journal_year 2009
_chemical_compound_source 'synthesis as described'
_chemical_formula_moiety 'C25 H42 Cl2 N Nb O3'
_chemical_formula_sum 'C25 H42 Cl2 N Nb O3'
_chemical_formula_weight 568.41
_chemical_name_systematic
;
 ?
;
_space_group_IT_number 2
_symmetry_cell_setting triclinic
_symmetry_Int_Tables_number 2
_symmetry_space_group_name_Hall '-P 1'
_symmetry_space_group_name_H-M 'P -1'
_atom_sites_solution_hydrogens geom
_atom_sites_solution_primary direct
_atom_sites_solution_secondary difmap
_cell_angle_alpha 100.476(10)
_cell_angle_beta 91.369(11)
_cell_angle_gamma 102.307(10)
_cell_formula_units_Z 4
_cell_length_a 10.1928(8)
_cell_length_b 11.2161(9)
_cell_length_c 25.559(2)
_cell_measurement_reflns_used 8000
_cell_measurement_temperature 180
_cell_measurement_theta_max 26.05
_cell_measurement_theta_min 1.65
_cell_measurement_wavelength 0.71073
_cell_volume 2801.3(4)
_computing_cell_refinement 'Stoe IPDS software (Stoe, 1996)'
_computing_data_collection 'Stoe IPDS software (Stoe, 1996)'
_computing_data_reduction 'XRED (Stoe, 1.08, 1996)'
_computing_molecular_graphics 'Ortep-3 for Windows (Farrugia, 1997)'
_computing_publication_material 'WinGX publication routines (Farrugia, 1999)'
_computing_structure_refinement 'SHELXL-97 (Sheldrick, 1997)'
_computing_structure_solution 'SIR92 (Giacovazzo et al, 1993)'
_diffrn_ambient_temperature 180
_diffrn_measured_fraction_theta_full 0.931
_diffrn_measured_fraction_theta_max 0.931
_diffrn_measurement_device 'Stoe IPDS'
_diffrn_measurement_method \f
_diffrn_radiation_monochromator graphite
_diffrn_radiation_source 'fine-focus sealed tube'
_diffrn_radiation_type MoK\a
_diffrn_radiation_wavelength 0.71073
_diffrn_reflns_av_R_equivalents 0.0542
_diffrn_reflns_av_unetI/netI 0.0521
_diffrn_reflns_limit_h_max 12
_diffrn_reflns_limit_h_min -12
_diffrn_reflns_limit_k_max 13
_diffrn_reflns_limit_k_min -13
_diffrn_reflns_limit_l_max 31
_diffrn_reflns_limit_l_min -31
_diffrn_reflns_number 28092
_diffrn_reflns_theta_full 26
_diffrn_reflns_theta_max 26
_diffrn_reflns_theta_min 1.91
_diffrn_standards_decay_% 0.1
_diffrn_standards_interval_time 4
_diffrn_standards_number 200
_exptl_absorpt_coefficient_mu 0.645
_exptl_absorpt_correction_T_max 0.951
_exptl_absorpt_correction_T_min 0.827
_exptl_absorpt_correction_type refdelf
_exptl_absorpt_process_details
;
        (See: Walker, N. & Stuart, D. (1983) Acta Cryst. A39, 158-166)
;
_exptl_crystal_colour orange
_exptl_crystal_density_diffrn 1.348
_exptl_crystal_density_method 'not measured'
_exptl_crystal_description platelet
_exptl_crystal_F_000 1192
_exptl_crystal_size_max 0.3
_exptl_crystal_size_mid 0.2
_exptl_crystal_size_min 0.07
_refine_diff_density_max 0.804
_refine_diff_density_min -0.7
_refine_diff_density_rms 0.107
_refine_ls_extinction_method none
_refine_ls_goodness_of_fit_ref 1.042
_refine_ls_hydrogen_treatment constr
_refine_ls_matrix_type full
_refine_ls_number_parameters 597
_refine_ls_number_reflns 10258
_refine_ls_number_restraints 14
_refine_ls_restrained_S_all 1.046
_refine_ls_R_factor_all 0.0733
_refine_ls_R_factor_gt 0.0499
_refine_ls_shift/su_max 0.001
_refine_ls_shift/su_mean 0
_refine_ls_structure_factor_coef Fsqd
_refine_ls_weighting_details 'calc w=1/[\s^2^(Fo^2^)+(0.0966P)^2^+0.0109P] where P=(Fo^2^+2Fc^2^)/3'
_refine_ls_weighting_scheme calc
_refine_ls_wR_factor_gt 0.1265
_refine_ls_wR_factor_ref 0.1489
_reflns_number_gt 7343
_reflns_number_total 10258
_reflns_threshold_expression >2\s(I)
_cod_data_source_file om801139m_si_001.cif
_cod_data_source_block manu310507
_cod_database_code 4068871

loop_
_symmetry_equiv_pos_as_xyz
'x, y, z'
'-x, -y, -z'

loop_
_atom_site_label
_atom_site_type_symbol
_atom_site_fract_x
_atom_site_fract_y
_atom_site_fract_z
_atom_site_U_iso_or_equiv
_atom_site_adp_type
_atom_site_occupancy
_atom_site_symmetry_multiplicity
_atom_site_calc_flag
_atom_site_refinement_flags
_atom_site_disorder_assembly
_atom_site_disorder_group
C1 C 0.9469(6) 0.1194(5) 0.0773(2) 0.0585(14) Uani 1 1 d D . .
C4A C 0.827(2) 0.038(3) 0.0437(6) 0.074(4) Uani 0.42 1 d PD A 1
H4A1 H 0.7494 0.0308 0.0646 0.111 Uiso 0.42 1 calc PR A 1
H4A2 H 0.844 -0.0426 0.0312 0.111 Uiso 0.42 1 calc PR A 1
H4A3 H 0.8099 0.0749 0.0137 0.111 Uiso 0.42 1 calc PR A 1
C4B C 0.8647(17) 0.0532(16) 0.0276(4) 0.074(4) Uani 0.58 1 d PD A 2
H4B1 H 0.8654 0.1095 0.0034 0.111 Uiso 0.58 1 calc PR A 2
H4B2 H 0.7738 0.0227 0.0361 0.111 Uiso 0.58 1 calc PR A 2
H4B3 H 0.9017 -0.0153 0.0113 0.111 Uiso 0.58 1 calc PR A 2
C2 C 1.0481(6) 0.2157(5) 0.0870(2) 0.0510(13) Uani 1 1 d . A .
C3 C 1.1245(8) 0.3105(6) 0.0577(2) 0.082(2) Uani 1 1 d . . .
H3A H 1.2037 0.2849 0.0448 0.123 Uiso 1 1 calc R A .
H3B H 1.15 0.3896 0.0815 0.123 Uiso 1 1 calc R . .
H3C H 1.0685 0.3175 0.0282 0.123 Uiso 1 1 calc R . .
C24 C 0.9587(7) 0.1638(6) 0.2887(2) 0.0708(17) Uani 1 1 d . A .
H24A H 0.9778 0.1281 0.3186 0.106 Uiso 1 1 calc R . .
H24B H 0.8672 0.1292 0.2752 0.106 Uiso 1 1 calc R . .
H24C H 0.9716 0.2523 0.2997 0.106 Uiso 1 1 calc R . .
C5 C 1.1862(6) 0.1853(6) 0.2661(2) 0.0589(15) Uani 1 1 d . A .
H5A H 1.2063 0.1515 0.2969 0.071 Uiso 1 1 calc R . .
H5B H 1.203 0.275 0.2766 0.071 Uiso 1 1 calc R . .
C6 C 1.2748(5) 0.1507(6) 0.2222(2) 0.0580(14) Uani 1 1 d . A .
H6A H 1.3683 0.1838 0.2347 0.07 Uiso 1 1 calc R . .
H6B H 1.2606 0.0609 0.2131 0.07 Uiso 1 1 calc R . .
N1 N 1.2469(3) 0.1992(4) 0.17346(15) 0.0397(9) Uani 1 1 d . . .
C9 C 1.3112(4) 0.1346(4) 0.1275(2) 0.0460(11) Uani 1 1 d . A .
H9A H 1.4076 0.1544 0.136 0.055 Uiso 1 1 calc R . .
H9B H 1.2959 0.17 0.0966 0.055 Uiso 1 1 calc R . .
C10 C 1.2663(4) -0.0048(4) 0.11156(16) 0.0307(8) Uani 1 1 d . . .
C11 C 1.3536(4) -0.0681(4) 0.08337(17) 0.0359(9) Uani 1 1 d . A .
H11 H 1.4373 -0.0232 0.0767 0.043 Uiso 1 1 calc R . .
C12 C 1.3212(4) -0.1945(4) 0.06493(17) 0.0352(9) Uani 1 1 d . . .
C13 C 1.1976(4) -0.2598(4) 0.07818(17) 0.0342(9) Uani 1 1 d . A .
H13 H 1.1752 -0.3456 0.0668 0.041 Uiso 1 1 calc R . .
C14 C 1.1071(4) -0.2038(4) 0.10723(16) 0.0319(9) Uani 1 1 d . . .
C15 C 1.1406(4) -0.0736(4) 0.12203(15) 0.0291(8) Uani 1 1 d . A .
C16 C 0.9760(5) -0.2812(4) 0.12365(19) 0.0419(10) Uani 1 1 d . A .
C17 C 0.8525(5) -0.2442(5) 0.1024(2) 0.0552(13) Uani 1 1 d . . .
H17A H 0.7726 -0.2954 0.1124 0.083 Uiso 1 1 calc R A .
H17B H 0.8516 -0.2555 0.0642 0.083 Uiso 1 1 calc R . .
H17C H 0.8555 -0.1586 0.1171 0.083 Uiso 1 1 calc R . .
C18 C 0.9799(6) -0.2593(6) 0.1847(2) 0.0619(14) Uani 1 1 d . . .
H18A H 0.9857 -0.1727 0.1986 0.093 Uiso 1 1 calc R A .
H18B H 1.057 -0.2838 0.1981 0.093 Uiso 1 1 calc R . .
H18C H 0.8995 -0.3077 0.1957 0.093 Uiso 1 1 calc R . .
C19 C 0.9625(6) -0.4205(5) 0.1029(3) 0.0670(17) Uani 1 1 d . . .
H19A H 0.88 -0.466 0.1136 0.1 Uiso 1 1 calc R A .
H19B H 1.0371 -0.4467 0.1173 0.1 Uiso 1 1 calc R . .
H19C H 0.9621 -0.4362 0.0646 0.1 Uiso 1 1 calc R . .
C20 C 1.4152(4) -0.2645(4) 0.03211(18) 0.0443(11) Uani 1 1 d D A .
C21A C 1.5492(7) -0.1781(7) 0.0259(4) 0.0623(12) Uani 0.63 1 d PD A 1
H21A H 1.6072 -0.2256 0.007 0.093 Uiso 0.63 1 calc PR A 1
H21B H 1.591 -0.1379 0.0605 0.093 Uiso 0.63 1 calc PR A 1
H21C H 1.5338 -0.1164 0.0064 0.093 Uiso 0.63 1 calc PR A 1
C22A C 1.4504(8) -0.3593(7) 0.0644(3) 0.0623(12) Uani 0.63 1 d PD A 1
H22A H 1.37 -0.4111 0.0731 0.093 Uiso 0.63 1 d P B 1
H22B H 1.5015 -0.3141 0.0973 0.093 Uiso 0.63 1 d P C 1
H22C H 1.5043 -0.4088 0.0443 0.093 Uiso 0.63 1 d P D 1
C23A C 1.3482(7) -0.3295(8) -0.0198(3) 0.0623(12) Uani 0.63 1 d PD A 1
H23A H 1.4095 -0.3693 -0.0406 0.093 Uiso 0.63 1 calc PR A 1
H23B H 1.3203 -0.2707 -0.0382 0.093 Uiso 0.63 1 calc PR A 1
H23C H 1.2708 -0.3909 -0.0145 0.093 Uiso 0.63 1 calc PR A 1
C21B C 1.4689(13) -0.1925(11) -0.0124(5) 0.0623(12) Uani 0.37 1 d PD A 2
H21D H 1.5358 -0.2299 -0.0305 0.093 Uiso 0.37 1 calc PR A 2
H21E H 1.5081 -0.1074 0.0032 0.093 Uiso 0.37 1 calc PR A 2
H21F H 1.3959 -0.1958 -0.0375 0.093 Uiso 0.37 1 calc PR A 2
C22B C 1.5326(11) -0.2763(13) 0.0644(5) 0.0623(12) Uani 0.37 1 d PD A 2
H22D H 1.5032 -0.3227 0.0917 0.093 Uiso 0.37 1 d P E 2
H22E H 1.5821 -0.1936 0.0817 0.093 Uiso 0.37 1 d P F 2
H22F H 1.5911 -0.316 0.0424 0.093 Uiso 0.37 1 d P G 2
C23B C 1.3420(12) -0.3935(9) 0.0011(5) 0.0623(12) Uani 0.37 1 d PD A 2
H23D H 1.2581 -0.3876 -0.015 0.093 Uiso 0.37 1 calc PR A 2
H23E H 1.3251 -0.4508 0.0251 0.093 Uiso 0.37 1 calc PR A 2
H23F H 1.3971 -0.4224 -0.0262 0.093 Uiso 0.37 1 calc PR A 2
C30 C 0.3880(5) -0.1605(4) 0.4162(2) 0.0523(13) Uani 1 1 d . . .
C31 C 0.4434(5) -0.2561(4) 0.4070(2) 0.0447(11) Uani 1 1 d . . .
C32 C 0.4614(7) -0.3610(5) 0.4318(2) 0.0660(16) Uani 1 1 d . . .
H32A H 0.4121 -0.3611 0.4634 0.099 Uiso 1 1 calc R . .
H32B H 0.5552 -0.3524 0.4411 0.099 Uiso 1 1 calc R . .
H32C H 0.4284 -0.4378 0.4071 0.099 Uiso 1 1 calc R . .
C56 C 0.4122(8) -0.1694(8) 0.2074(2) 0.091(3) Uani 1 1 d . . .
H56A H 0.4513 -0.1235 0.1812 0.137 Uiso 1 1 calc R . .
H56B H 0.3329 -0.1419 0.219 0.137 Uiso 1 1 calc R . .
H56C H 0.3885 -0.2564 0.1919 0.137 Uiso 1 1 calc R . .
C34 C 0.6227(5) -0.1971(5) 0.23601(19) 0.0476(11) Uani 1 1 d . . .
H34A H 0.6608 -0.1616 0.2064 0.057 Uiso 1 1 calc R . .
H34B H 0.5973 -0.2867 0.2248 0.057 Uiso 1 1 calc R . .
C35 C 0.7246(4) -0.1624(4) 0.28343(18) 0.0376(10) Uani 1 1 d . . .
H35A H 0.8052 -0.1911 0.2731 0.045 Uiso 1 1 calc R . .
H35B H 0.7492 -0.0726 0.2942 0.045 Uiso 1 1 calc R . .
N2 N 0.6706(3) -0.2177(3) 0.32940(13) 0.0285(7) Uani 1 1 d . . .
C37 C 0.7599(4) -0.1564(4) 0.37881(18) 0.0358(9) Uani 1 1 d . . .
H37A H 0.8459 -0.1798 0.3746 0.043 Uiso 1 1 calc R . .
H37B H 0.72 -0.1898 0.4086 0.043 Uiso 1 1 calc R . .
C38 C 0.7863(4) -0.0158(4) 0.39317(16) 0.0283(8) Uani 1 1 d . . .
C39 C 0.9099(4) 0.0488(4) 0.41884(16) 0.0311(9) Uani 1 1 d . . .
H39 H 0.9738 0.0045 0.4257 0.037 Uiso 1 1 calc R . .
C40 C 0.9407(4) 0.1780(4) 0.43463(15) 0.0281(8) Uani 1 1 d . . .
C41 C 0.8424(4) 0.2407(4) 0.42280(16) 0.0296(8) Uani 1 1 d . . .
H41 H 0.8611 0.3268 0.4332 0.036 Uiso 1 1 calc R . .
C42 C 0.7169(4) 0.1810(4) 0.39606(16) 0.0282(8) Uani 1 1 d . . .
C43 C 0.6902(4) 0.0505(4) 0.38251(16) 0.0284(8) Uani 1 1 d . . .
C44 C 0.6153(4) 0.2549(4) 0.38187(18) 0.0340(9) Uani 1 1 d . . .
C45 C 0.5935(5) 0.2341(5) 0.3212(2) 0.0498(12) Uani 1 1 d . . .
H45A H 0.5321 0.2823 0.312 0.075 Uiso 1 1 calc R . .
H45B H 0.5566 0.1476 0.3073 0.075 Uiso 1 1 calc R . .
H45C H 0.6779 0.2594 0.3061 0.075 Uiso 1 1 calc R . .
C46 C 0.6651(5) 0.3945(4) 0.4029(2) 0.0468(11) Uani 1 1 d . . .
H46A H 0.752 0.4224 0.3901 0.07 Uiso 1 1 calc R . .
H46B H 0.6718 0.4104 0.4412 0.07 Uiso 1 1 calc R . .
H46C H 0.6029 0.4383 0.3907 0.07 Uiso 1 1 calc R . .
C47 C 0.4802(4) 0.2119(4) 0.4058(2) 0.0500(13) Uani 1 1 d . . .
H47A H 0.4206 0.2644 0.3998 0.075 Uiso 1 1 calc R . .
H47B H 0.4952 0.2168 0.4435 0.075 Uiso 1 1 calc R . .
H47C H 0.4406 0.1275 0.3892 0.075 Uiso 1 1 calc R . .
C48 C 1.0718(4) 0.2520(4) 0.46469(17) 0.0352(9) Uani 1 1 d . . .
C49 C 1.1423(5) 0.3500(4) 0.4335(2) 0.0495(12) Uani 1 1 d . . .
H49A H 1.0857 0.4069 0.4302 0.074 Uiso 1 1 calc R . .
H49B H 1.1589 0.3094 0.3987 0.074 Uiso 1 1 calc R . .
H49C H 1.2261 0.3947 0.4522 0.074 Uiso 1 1 calc R . .
C50 C 1.1694(4) 0.1684(4) 0.4711(2) 0.0429(11) Uani 1 1 d . . .
H50A H 1.2519 0.2179 0.4894 0.064 Uiso 1 1 calc R . .
H50B H 1.1877 0.1274 0.4366 0.064 Uiso 1 1 calc R . .
H50C H 1.1298 0.1073 0.4914 0.064 Uiso 1 1 calc R . .
C51 C 1.0441(5) 0.3163(5) 0.5193(2) 0.0524(12) Uani 1 1 d . . .
H51A H 0.9905 0.3754 0.5156 0.079 Uiso 1 1 calc R . .
H51B H 1.1277 0.3586 0.5388 0.079 Uiso 1 1 calc R . .
H51C H 0.9964 0.2557 0.5382 0.079 Uiso 1 1 calc R . .
C52 C 0.6713(4) -0.3549(4) 0.32035(19) 0.0373(10) Uani 1 1 d . . .
H52A H 0.6429 -0.3845 0.3525 0.045 Uiso 1 1 calc R . .
H52B H 0.6027 -0.3972 0.2922 0.045 Uiso 1 1 calc R . .
C53 C 0.7971(5) -0.3971(4) 0.30617(18) 0.0391(10) Uani 1 1 d . . .
H53A H 0.7752 -0.4863 0.2931 0.047 Uiso 1 1 calc R . .
H53B H 0.8359 -0.3576 0.2776 0.047 Uiso 1 1 calc R . .
O6 O 0.8918(3) -0.3693(3) 0.34935(13) 0.0475(8) Uani 1 1 d . . .
C55 C 1.0127(5) -0.4091(5) 0.3363(2) 0.0595(14) Uani 1 1 d . . .
H55A H 0.9946 -0.4983 0.3289 0.089 Uiso 1 1 calc R . .
H55B H 1.0788 -0.3774 0.3657 0.089 Uiso 1 1 calc R . .
H55C H 1.0462 -0.3784 0.3053 0.089 Uiso 1 1 calc R . .
O1 O 1.0480(4) 0.1366(3) 0.24750(12) 0.0472(8) Uani 1 1 d . . .
O4 O 0.5075(3) -0.1490(3) 0.25211(12) 0.0487(8) Uani 1 1 d . . .
O2 O 1.0560(3) -0.0109(3) 0.14935(11) 0.0329(6) Uani 1 1 d . . .
O5 O 0.5730(2) -0.0138(2) 0.35664(11) 0.0312(6) Uani 1 1 d . . .
Cl1 Cl 0.77329(11) 0.07586(12) 0.16910(7) 0.0653(4) Uani 1 1 d . . .
Cl2 Cl 1.00255(11) 0.35846(10) 0.19954(5) 0.0440(3) Uani 1 1 d . . .
Cl3 Cl 0.25416(12) -0.09924(12) 0.32105(6) 0.0604(4) Uani 1 1 d . . .
Cl4 Cl 0.35193(12) -0.38191(11) 0.28999(6) 0.0592(4) Uani 1 1 d . . .
Nb1 Nb 1.00964(3) 0.14838(3) 0.156697(14) 0.03059(12) Uani 1 1 d . A .
Nb2 Nb 0.45255(3) -0.17375(3) 0.340064(15) 0.03125(12) Uani 1 1 d . . .
C33 C 0.3125(8) -0.0975(6) 0.4575(3) 0.083(2) Uani 1 1 d . . .
H33A H 0.2857 -0.1498 0.483 0.125 Uiso 1 1 calc R . .
H33B H 0.2341 -0.0818 0.4409 0.125 Uiso 1 1 calc R . .
H33C H 0.369 -0.0202 0.4753 0.125 Uiso 1 1 calc R . .
C8 C 1.3054(5) 0.3375(5) 0.1802(3) 0.0585(14) Uani 1 1 d . A .
H8A H 1.299 0.3723 0.2175 0.07 Uiso 1 1 calc R H 1
H8B H 1.2441 0.3701 0.16 0.07 Uiso 1 1 calc R H 1
O3A O 1.5308(7) 0.3536(7) 0.1992(3) 0.0496(9) Uani 0.5 1 d P A 1
C25A C 1.4464(10) 0.3944(10) 0.1663(5) 0.0496(9) Uani 0.5 1 d P A 1
H25A H 1.4594 0.3656 0.1291 0.06 Uiso 0.5 1 calc PR A 1
H25B H 1.4628 0.4844 0.1734 0.06 Uiso 0.5 1 calc PR A 1
C26A C 1.6668(10) 0.3784(11) 0.1856(5) 0.0496(9) Uani 0.5 1 d P A 1
H26A H 1.6736 0.3321 0.1507 0.074 Uiso 0.5 1 calc PR A 1
H26B H 1.7217 0.3543 0.2111 0.074 Uiso 0.5 1 calc PR A 1
H26C H 1.697 0.4657 0.1858 0.074 Uiso 0.5 1 calc PR A 1
O3B O 1.5257(6) 0.3586(6) 0.1512(3) 0.0496(9) Uani 0.5 1 d P A 2
C25B C 1.4599(11) 0.3653(11) 0.1983(5) 0.0496(9) Uani 0.5 1 d P A 2
H25C H 1.4883 0.4473 0.2205 0.06 Uiso 0.5 1 calc PR A 2
H25D H 1.4784 0.3041 0.2181 0.06 Uiso 0.5 1 calc PR A 2
C26B C 1.6637(11) 0.3848(11) 0.1596(5) 0.0496(9) Uani 0.5 1 d P A 2
H26D H 1.6918 0.4552 0.1882 0.074 Uiso 0.5 1 calc PR A 2
H26E H 1.7045 0.4032 0.1277 0.074 Uiso 0.5 1 calc PR A 2
H26F H 1.6911 0.3141 0.1689 0.074 Uiso 0.5 1 calc PR A 2

loop_
_atom_site_aniso_label
_atom_site_aniso_U_11
_atom_site_aniso_U_22
_atom_site_aniso_U_33
_atom_site_aniso_U_23
_atom_site_aniso_U_13
_atom_site_aniso_U_12
C1 0.076(4) 0.053(3) 0.048(3) 0.006(3) -0.021(3) 0.023(3)
C4A 0.101(10) 0.088(7) 0.025(6) 0.027(7) -0.025(7) -0.011(6)
C4B 0.101(10) 0.088(7) 0.025(6) 0.027(7) -0.025(7) -0.011(6)
C2 0.077(3) 0.042(3) 0.042(3) 0.010(2) 0.010(3) 0.026(3)
C3 0.146(6) 0.070(4) 0.043(3) 0.029(3) 0.036(4) 0.036(4)
C24 0.109(5) 0.058(3) 0.043(3) 0.008(3) 0.040(3) 0.011(3)
C5 0.082(4) 0.069(4) 0.030(2) -0.002(3) -0.009(2) 0.037(3)
C6 0.055(3) 0.071(4) 0.044(3) -0.012(3) -0.020(2) 0.028(3)
N1 0.0299(17) 0.042(2) 0.037(2) -0.0127(18) -0.0006(15) 0.0045(16)
C9 0.036(2) 0.040(2) 0.057(3) -0.002(2) 0.011(2) 0.005(2)
C10 0.0290(18) 0.035(2) 0.027(2) 0.0021(18) -0.0001(16) 0.0083(17)
C11 0.0267(19) 0.044(2) 0.038(2) 0.006(2) 0.0038(17) 0.0100(18)
C12 0.035(2) 0.041(2) 0.033(2) 0.006(2) 0.0061(18) 0.0163(19)
C13 0.041(2) 0.033(2) 0.033(2) 0.0095(19) 0.0058(18) 0.0141(19)
C14 0.037(2) 0.037(2) 0.026(2) 0.0125(18) 0.0087(17) 0.0110(18)
C15 0.0299(19) 0.036(2) 0.0240(19) 0.0069(18) 0.0007(16) 0.0126(17)
C16 0.052(3) 0.030(2) 0.044(3) 0.010(2) 0.018(2) 0.005(2)
C17 0.040(2) 0.053(3) 0.063(3) -0.001(3) 0.009(2) -0.001(2)
C18 0.078(4) 0.063(3) 0.047(3) 0.022(3) 0.024(3) 0.009(3)
C19 0.082(4) 0.034(3) 0.083(4) 0.011(3) 0.041(3) 0.005(3)
C20 0.038(2) 0.045(3) 0.048(3) -0.005(2) 0.011(2) 0.016(2)
C21A 0.055(2) 0.068(3) 0.066(3) 0.002(3) 0.018(2) 0.025(2)
C22A 0.055(2) 0.068(3) 0.066(3) 0.002(3) 0.018(2) 0.025(2)
C23A 0.055(2) 0.068(3) 0.066(3) 0.002(3) 0.018(2) 0.025(2)
C21B 0.055(2) 0.068(3) 0.066(3) 0.002(3) 0.018(2) 0.025(2)
C22B 0.055(2) 0.068(3) 0.066(3) 0.002(3) 0.018(2) 0.025(2)
C23B 0.055(2) 0.068(3) 0.066(3) 0.002(3) 0.018(2) 0.025(2)
C30 0.056(3) 0.038(3) 0.069(4) 0.016(3) 0.027(3) 0.015(2)
C31 0.058(3) 0.033(2) 0.044(3) 0.008(2) 0.020(2) 0.011(2)
C32 0.104(5) 0.043(3) 0.061(4) 0.020(3) 0.033(3) 0.028(3)
C56 0.115(5) 0.133(7) 0.039(3) 0.004(4) -0.026(3) 0.068(5)
C34 0.066(3) 0.046(3) 0.034(2) 0.010(2) 0.012(2) 0.017(2)
C35 0.040(2) 0.037(2) 0.036(2) 0.008(2) 0.0109(19) 0.0082(19)
N2 0.0309(16) 0.0230(16) 0.0329(18) 0.0070(15) 0.0037(14) 0.0071(13)
C37 0.043(2) 0.026(2) 0.037(2) 0.0040(19) -0.0068(19) 0.0075(18)
C38 0.0312(19) 0.0246(19) 0.029(2) 0.0058(17) 0.0012(16) 0.0050(16)
C39 0.035(2) 0.033(2) 0.028(2) 0.0089(18) 0.0019(17) 0.0108(18)
C40 0.0304(19) 0.029(2) 0.0237(19) 0.0060(17) 0.0041(16) 0.0038(16)
C41 0.0327(19) 0.0254(19) 0.031(2) 0.0079(18) 0.0049(17) 0.0057(16)
C42 0.0307(19) 0.0261(19) 0.031(2) 0.0113(17) 0.0069(16) 0.0076(16)
C43 0.0291(19) 0.0261(19) 0.030(2) 0.0070(17) 0.0052(16) 0.0051(16)
C44 0.032(2) 0.024(2) 0.047(3) 0.0095(19) 0.0050(18) 0.0083(17)
C45 0.056(3) 0.042(3) 0.054(3) 0.017(2) -0.014(2) 0.010(2)
C46 0.047(2) 0.031(2) 0.066(3) 0.012(2) 0.003(2) 0.013(2)
C47 0.035(2) 0.036(2) 0.080(4) 0.011(3) 0.012(2) 0.012(2)
C48 0.035(2) 0.032(2) 0.035(2) 0.0044(19) -0.0040(18) 0.0024(18)
C49 0.039(2) 0.037(2) 0.069(3) 0.017(3) -0.005(2) -0.005(2)
C50 0.032(2) 0.046(3) 0.050(3) 0.014(2) -0.007(2) 0.0046(19)
C51 0.052(3) 0.053(3) 0.043(3) -0.009(2) -0.009(2) 0.008(2)
C52 0.044(2) 0.023(2) 0.043(3) 0.0001(19) -0.006(2) 0.0070(18)
C53 0.053(3) 0.035(2) 0.030(2) 0.002(2) 0.001(2) 0.016(2)
O6 0.0398(16) 0.055(2) 0.0465(19) -0.0053(17) 0.0025(14) 0.0199(15)
C55 0.047(3) 0.058(3) 0.073(4) -0.003(3) 0.006(3) 0.021(3)
O1 0.073(2) 0.0467(19) 0.0238(15) 0.0049(14) 0.0105(15) 0.0193(17)
O4 0.063(2) 0.060(2) 0.0280(16) 0.0083(16) -0.0045(15) 0.0235(18)
O2 0.0308(14) 0.0383(16) 0.0309(15) 0.0057(13) 0.0070(12) 0.0109(12)
O5 0.0267(13) 0.0311(15) 0.0372(16) 0.0084(13) -0.0013(12) 0.0081(11)
Cl1 0.0326(6) 0.0501(7) 0.1066(12) -0.0023(8) 0.0201(7) 0.0072(5)
Cl2 0.0481(6) 0.0349(6) 0.0502(7) 0.0044(5) 0.0084(5) 0.0142(5)
Cl3 0.0368(6) 0.0507(7) 0.0902(10) -0.0011(7) -0.0113(6) 0.0159(5)
Cl4 0.0403(6) 0.0380(6) 0.0846(10) -0.0167(7) -0.0047(6) 0.0012(5)
Nb1 0.0297(2) 0.0321(2) 0.0315(2) 0.00667(17) 0.00439(15) 0.00940(15)
Nb2 0.02870(19) 0.0261(2) 0.0369(2) 0.00393(17) 0.00147(15) 0.00343(15)
C33 0.124(6) 0.072(4) 0.080(5) 0.038(4) 0.066(4) 0.055(4)
C8 0.041(3) 0.044(3) 0.074(4) -0.021(3) 0.011(3) 0.001(2)
O3A 0.0421(18) 0.0504(19) 0.047(2) 0.0013(19) 0.010(2) -0.0049(16)
C25A 0.0421(18) 0.0504(19) 0.047(2) 0.0013(19) 0.010(2) -0.0049(16)
C26A 0.0421(18) 0.0504(19) 0.047(2) 0.0013(19) 0.010(2) -0.0049(16)
O3B 0.0421(18) 0.0504(19) 0.047(2) 0.0013(19) 0.010(2) -0.0049(16)
C25B 0.0421(18) 0.0504(19) 0.047(2) 0.0013(19) 0.010(2) -0.0049(16)
C26B 0.0421(18) 0.0504(19) 0.047(2) 0.0013(19) 0.010(2) -0.0049(16)

loop_
_atom_type_symbol
_atom_type_description
_atom_type_scat_dispersion_real
_atom_type_scat_dispersion_imag
_atom_type_scat_source
C C 0.0033 0.0016 'International Tables Vol C Tables 4.2.6.8 and 6.1.1.4'
H H 0 0 'International Tables Vol C Tables 4.2.6.8 and 6.1.1.4'
N N 0.0061 0.0033 'International Tables Vol C Tables 4.2.6.8 and 6.1.1.4'
O O 0.0106 0.006 'International Tables Vol C Tables 4.2.6.8 and 6.1.1.4'
Cl Cl 0.1484 0.1585 'International Tables Vol C Tables 4.2.6.8 and 6.1.1.4'
Nb Nb -2.0727 0.6215 'International Tables Vol C Tables 4.2.6.8 and 6.1.1.4'

loop_
_geom_angle_atom_site_label_1
_geom_angle_atom_site_label_2
_geom_angle_atom_site_label_3
_geom_angle
C2 C1 C4B 132.3(7)
C2 C1 C4A 152.3(9)
C2 C1 Nb1 72.0(3)
C4B C1 Nb1 155.6(6)
C4A C1 Nb1 134.2(7)
C1 C2 C3 138.2(6)
C1 C2 Nb1 71.0(3)
C3 C2 Nb1 150.7(5)
O1 C5 C6 109.2(4)
N1 C6 C5 112.1(4)
C6 N1 C9 108.9(4)
C6 N1 C8 111.7(4)
C9 N1 C8 107.7(4)
C6 N1 Nb1 106.4(3)
C9 N1 Nb1 109.7(3)
C8 N1 Nb1 112.5(3)
N1 C9 C10 118.0(4)
C11 C10 C15 118.3(4)
C11 C10 C9 117.5(4)
C15 C10 C9 124.2(3)
C12 C11 C10 122.6(4)
C11 C12 C13 117.1(4)
C11 C12 C20 122.9(4)
C13 C12 C20 120.0(4)
C14 C13 C12 123.6(4)
C13 C14 C15 117.2(4)
C13 C14 C16 121.4(4)
C15 C14 C16 121.4(3)
O2 C15 C14 121.1(3)
O2 C15 C10 117.8(4)
C14 C15 C10 121.0(3)
C17 C16 C19 108.1(5)
C17 C16 C18 109.5(4)
C19 C16 C18 108.0(4)
C17 C16 C14 111.4(4)
C19 C16 C14 111.5(4)
C18 C16 C14 108.3(4)
C23A C20 C22B 134.5(6)
C23A C20 C21A 111.6(5)
C22B C20 C21A 63.9(6)
C23A C20 C12 110.3(4)
C22B C20 C12 113.0(6)
C21A C20 C12 111.7(4)
C22B C20 C23B 109.8(6)
C21A C20 C23B 132.8(6)
C12 C20 C23B 113.1(6)
C23A C20 C22A 110.3(5)
C21A C20 C22A 105.6(4)
C12 C20 C22A 107.2(4)
C23B C20 C22A 74.4(6)
C23A C20 C21B 69.7(6)
C22B C20 C21B 107.9(6)
C21A C20 C21B 46.9(6)
C12 C20 C21B 108.8(5)
C23B C20 C21B 103.7(6)
C22A C20 C21B 141.2(6)
C31 C30 C33 140.2(5)
C31 C30 Nb2 72.6(3)
C33 C30 Nb2 146.9(4)
C30 C31 C32 139.6(5)
C30 C31 Nb2 70.7(3)
C32 C31 Nb2 149.1(4)
O4 C34 C35 107.6(4)
N2 C35 C34 111.7(4)
C35 N2 C37 109.4(3)
C35 N2 C52 110.7(3)
C37 N2 C52 106.8(3)
C35 N2 Nb2 106.2(2)
C37 N2 Nb2 109.5(2)
C52 N2 Nb2 114.2(2)
N2 C37 C38 116.7(3)
C39 C38 C43 119.2(3)
C39 C38 C37 118.5(3)
C43 C38 C37 122.4(3)
C38 C39 C40 122.0(3)
C39 C40 C41 117.0(3)
C39 C40 C48 123.8(3)
C41 C40 C48 119.1(3)
C40 C41 C42 123.7(3)
C43 C42 C41 116.6(3)
C43 C42 C44 121.8(3)
C41 C42 C44 121.5(3)
O5 C43 C38 118.0(3)
O5 C43 C42 120.5(3)
C38 C43 C42 121.5(4)
C45 C44 C46 108.1(4)
C45 C44 C42 109.1(3)
C46 C44 C42 111.8(3)
C45 C44 C47 109.4(4)
C46 C44 C47 108.1(4)
C42 C44 C47 110.3(3)
C51 C48 C40 110.0(4)
C51 C48 C50 109.0(4)
C40 C48 C50 111.4(3)
C51 C48 C49 109.4(4)
C40 C48 C49 110.0(4)
C50 C48 C49 107.0(4)
C53 C52 N2 120.0(4)
O6 C53 C52 112.4(4)
C53 O6 C55 113.0(4)
C5 O1 C24 111.5(4)
C5 O1 Nb1 111.9(3)
C24 O1 Nb1 124.4(4)
C34 O4 C56 110.2(4)
C34 O4 Nb2 112.4(2)
C56 O4 Nb2 125.3(4)
C15 O2 Nb1 138.7(2)
C43 O5 Nb2 144.4(2)
O2 Nb1 C1 92.91(16)
O2 Nb1 C2 108.87(15)
C1 Nb1 C2 36.9(2)
O2 Nb1 N1 76.40(12)
C1 Nb1 N1 114.13(19)
C2 Nb1 N1 85.28(19)
O2 Nb1 O1 78.99(11)
C1 Nb1 O1 166.77(19)
C2 Nb1 O1 156.01(19)
N1 Nb1 O1 74.40(13)
O2 Nb1 Cl1 96.40(9)
C1 Nb1 Cl1 84.34(18)
C2 Nb1 Cl1 114.52(17)
N1 Nb1 Cl1 160.19(11)
O1 Nb1 Cl1 86.18(10)
O2 Nb1 Cl2 156.89(9)
C1 Nb1 Cl2 109.61(14)
C2 Nb1 Cl2 87.54(14)
N1 Nb1 Cl2 89.29(9)
O1 Nb1 Cl2 79.73(8)
Cl1 Nb1 Cl2 91.06(4)
O5 Nb2 C30 92.92(17)
O5 Nb2 C31 109.13(16)
C30 Nb2 C31 36.66(17)
O5 Nb2 O4 80.93(12)
C30 Nb2 O4 167.26(15)
C31 Nb2 O4 156.08(14)
O5 Nb2 N2 75.84(11)
C30 Nb2 N2 115.66(17)
C31 Nb2 N2 87.38(15)
O4 Nb2 N2 73.82(11)
O5 Nb2 Cl3 96.26(8)
C30 Nb2 Cl3 84.33(15)
C31 Nb2 Cl3 114.13(13)
O4 Nb2 Cl3 85.26(8)
N2 Nb2 Cl3 158.49(9)
O5 Nb2 Cl4 158.14(9)
C30 Nb2 Cl4 108.17(15)
C31 Nb2 Cl4 85.88(14)
O4 Nb2 Cl4 79.43(10)
N2 Nb2 Cl4 89.51(8)
Cl3 Nb2 Cl4 91.60(5)
N1 C8 C25A 124.6(5)
N1 C8 C25B 109.3(6)
C25A O3A C26A 112.8(8)
O3A C25A C8 104.3(8)
C26B O3B C25B 112.9(9)
O3B C25B C8 105.0(9)

loop_
_geom_bond_atom_site_label_1
_geom_bond_atom_site_label_2
_geom_bond_distance
C1 C2 1.308(8)
C1 C4B 1.485(8)
C1 C4A 1.502(9)
C1 Nb1 2.059(5)
C2 C3 1.504(8)
C2 Nb1 2.071(5)
C24 O1 1.441(6)
C5 O1 1.434(7)
C5 C6 1.506(7)
C6 N1 1.490(7)
N1 C9 1.505(6)
N1 C8 1.515(6)
N1 Nb1 2.373(3)
C9 C10 1.507(6)
C10 C11 1.389(5)
C10 C15 1.407(6)
C11 C12 1.375(6)
C12 C13 1.398(6)
C12 C20 1.535(5)
C13 C14 1.381(5)
C14 C15 1.404(6)
C14 C16 1.543(6)
C15 O2 1.355(4)
C16 C17 1.524(7)
C16 C19 1.532(7)
C16 C18 1.534(7)
C20 C23A 1.466(7)
C20 C22B 1.481(8)
C20 C21A 1.527(6)
C20 C23B 1.540(8)
C20 C22A 1.552(7)
C20 C21B 1.556(8)
C30 C31 1.302(6)
C30 C33 1.485(7)
C30 Nb2 2.059(5)
C31 C32 1.477(7)
C31 Nb2 2.081(5)
C56 O4 1.436(6)
C34 O4 1.432(6)
C34 C35 1.515(7)
C35 N2 1.490(5)
N2 C37 1.503(5)
N2 C52 1.516(5)
N2 Nb2 2.388(3)
C37 C38 1.515(5)
C38 C39 1.393(6)
C38 C43 1.400(5)
C39 C40 1.396(6)
C40 C41 1.397(5)
C40 C48 1.521(6)
C41 C42 1.407(6)
C42 C43 1.406(5)
C42 C44 1.532(5)
C43 O5 1.344(5)
C44 C45 1.530(7)
C44 C46 1.530(6)
C44 C47 1.539(6)
C48 C51 1.513(7)
C48 C50 1.530(6)
C48 C49 1.539(6)
C52 C53 1.489(6)
C53 O6 1.394(5)
O6 C55 1.425(5)
O1 Nb1 2.376(3)
O4 Nb2 2.380(3)
O2 Nb1 1.921(3)
O5 Nb2 1.915(3)
Cl1 Nb1 2.4208(12)
Cl2 Nb1 2.4278(11)
Cl3 Nb2 2.4176(11)
Cl4 Nb2 2.4436(13)
C8 C25A 1.522(11)
C8 C25B 1.580(12)
O3A C25A 1.389(14)
O3A C26A 1.419(12)
O3B C26B 1.378(13)
O3B C25B 1.390(13)
